data_7103007
loop_
_publ_author_name
'Xue, Dong-Xu'
'Zhang, Wei-Xiong'
'Chen, Xiao-Ming'
'Wang, He-Zhou'

_publ_section_title
;
 Single-crystal-to-single-crystal transformation involving release of
 bridging water molecules and conversion of chain helicity in a chiral
 three-dimensional metal-organic framework.
;
_journal_issue 13
_journal_name_full 'Chemical communications (Cambridge, England)'
_journal_page_first 1551
_journal_page_last 1553
_journal_paper_doi 10.1039/b717885a
_journal_year 2008
_chemical_formula_sum 'C6 H4 Cd N2 O4 S3'
_chemical_formula_weight 376.69
_chemical_name_common 'cadmium bct'
_chemical_name_systematic
;
?
;
_space_group_IT_number 19
_symmetry_cell_setting orthorhombic
_symmetry_space_group_name_Hall 'P 2ac 2ab'
_symmetry_space_group_name_H-M 'P 21 21 21'
_atom_sites_solution_hydrogens geom
_atom_sites_solution_primary direct
_atom_sites_solution_secondary difmap
_audit_creation_method SHELXL-97
_cell_angle_alpha 90.00
_cell_angle_beta 90.00
_cell_angle_gamma 90.00
_cell_formula_units_Z 4
_cell_length_a 4.7156(18)
_cell_length_b 8.312(3)
_cell_length_c 25.557(10)
_cell_measurement_temperature 293(2)
_cell_volume 1001.8(7)
_computing_cell_refinement 'SAINT-PLUS, Ver. 6.0, 1997'
_computing_data_collection 'SMART, 1998.'
_computing_data_reduction 'SAINT-PLUS, Ver. 6.0, 1997'
_computing_molecular_graphics 'XP, Ver. 6.10, Bruker AXS Inc., 2000.'
_computing_publication_material 'SHELXTL-Bruker AXS Inc., 1998.'
_computing_structure_refinement 'SHELXL-97 (Sheldrick, 1997)'
_computing_structure_solution 'SHELXS-97 (Sheldrick, 1990)'
_diffrn_ambient_temperature 293(2)
_diffrn_measured_fraction_theta_full 0.953
_diffrn_measured_fraction_theta_max 0.953
_diffrn_measurement_device_type 'Bruker Apex CCD'
_diffrn_measurement_method '\w scan'
_diffrn_radiation_monochromator graphite
_diffrn_radiation_source 'fine-focus sealed tube'
_diffrn_radiation_type MoK\a
_diffrn_radiation_wavelength 0.71073
_diffrn_reflns_av_R_equivalents 0.0553
_diffrn_reflns_av_sigmaI/netI 0.1000
_diffrn_reflns_limit_h_max 5
_diffrn_reflns_limit_h_min -5
_diffrn_reflns_limit_k_max 8
_diffrn_reflns_limit_k_min -9
_diffrn_reflns_limit_l_max 27
_diffrn_reflns_limit_l_min -30
_diffrn_reflns_number 2907
_diffrn_reflns_theta_full 25.00
_diffrn_reflns_theta_max 25.00
_diffrn_reflns_theta_min 2.58
_diffrn_standards_decay_% 0
_exptl_absorpt_coefficient_mu 2.802
_exptl_absorpt_correction_T_max 0.8726
_exptl_absorpt_correction_T_min 0.7866
_exptl_absorpt_correction_type multi-scan
_exptl_absorpt_process_details 'SADABS (Bruker, 2002)'
_exptl_crystal_colour colorless
_exptl_crystal_density_diffrn 2.498
_exptl_crystal_density_method 'not measured'
_exptl_crystal_description block
_exptl_crystal_F_000 728
_exptl_crystal_size_max 0.09
_exptl_crystal_size_mid 0.05
_exptl_crystal_size_min 0.05
_refine_diff_density_max 1.955
_refine_diff_density_min -3.342
_refine_diff_density_rms 0.312
_refine_ls_abs_structure_details 'Flack H D (1983), Acta Cryst. A39, 876-881'
_refine_ls_abs_structure_Flack 0.16(15)
_refine_ls_extinction_method none
_refine_ls_goodness_of_fit_ref 1.222
_refine_ls_hydrogen_treatment constr
_refine_ls_matrix_type full
_refine_ls_number_parameters 135
_refine_ls_number_reflns 1633
_refine_ls_number_restraints 48
_refine_ls_restrained_S_all 1.211
_refine_ls_R_factor_all 0.1085
_refine_ls_R_factor_gt 0.0946
_refine_ls_shift/su_max 0.000
_refine_ls_shift/su_mean 0.000
_refine_ls_structure_factor_coef Fsqd
_refine_ls_weighting_details 'calc w=1/[\s^2^(Fo^2^)+(0.0682P)^2^+21.4669P] where P=(Fo^2^+2Fc^2^)/3'
_refine_ls_weighting_scheme calc
_refine_ls_wR_factor_gt 0.1844
_refine_ls_wR_factor_ref 0.1896
_reflns_number_gt 1407
_reflns_number_total 1633
_reflns_threshold_expression >2sigma(I)
_cod_data_source_file b717885a.txt
_cod_data_source_block 2mpp
_cod_depositor_comments
;
The following automatic conversions were performed:
'_symmetry_cell_setting' value 'Orthorhombic' changed to 'orthorhombic'
according to '/home/saulius/struct/CIF-dictionaries/cif_core.dic'
dictionary named 'cif_core.dic' version 2.4.1 from
2010-06-29.

'_exptl_absorpt_correction_type' value 'Multi-scan' changed
to 'multi-scan' according to
'/home/saulius/struct/CIF-dictionaries/cif_core.dic' dictionary named
'cif_core.dic' version 2.4.1 from 2010-06-29.

Automatic conversion script
Id: cif_fix_enum 1527 2010-12-29 10:47:43Z saulius 
;
_cod_original_sg_symbol_H-M P2(1)2(1)2(1)
_cod_database_code 7103007

loop_
_symmetry_equiv_pos_as_xyz
'x, y, z'
'-x+1/2, -y, z+1/2'
'-x, y+1/2, -z+1/2'
'x+1/2, -y+1/2, -z'

loop_
_atom_site_label
_atom_site_type_symbol
_atom_site_fract_x
_atom_site_fract_y
_atom_site_fract_z
_atom_site_U_iso_or_equiv
_atom_site_adp_type
_atom_site_occupancy
_atom_site_symmetry_multiplicity
_atom_site_calc_flag
_atom_site_refinement_flags
_atom_site_disorder_assembly
_atom_site_disorder_group
Cd1 Cd 0.1866(4) 0.15408(16) -0.06276(5) 0.0155(4) Uani 1 1 d . . .
S1 S 0.9509(15) -0.4087(7) 0.2749(2) 0.0267(15) Uani 1 1 d . . .
S2 S 0.5309(14) -0.2441(7) 0.19836(19) 0.0262(15) Uani 1 1 d . . .
S3 S 0.3085(16) -0.2512(6) 0.08704(19) 0.0250(13) Uani 1 1 d . . .
O1 O 1.129(3) -0.3122(13) 0.3742(4) 0.007(3) Uani 1 1 d U . .
O2 O 0.761(3) -0.1782(19) 0.4024(5) 0.031(4) Uani 1 1 d . . .
O3 O 0.208(4) -0.0471(17) -0.0036(5) 0.028(3) Uani 1 1 d U . .
O4 O 0.538(3) 0.1343(17) 0.0122(5) 0.020(3) Uani 1 1 d U . .
N1 N 0.850(4) -0.4848(18) 0.1766(5) 0.016(4) Uani 1 1 d U . .
N2 N 0.692(5) -0.4452(19) 0.1319(6) 0.025(4) Uani 1 1 d U . .
C1 C 0.889(4) -0.261(2) 0.3695(7) 0.012(4) Uani 1 1 d U . .
C2 C 0.725(5) -0.287(2) 0.3168(6) 0.013(4) Uiso 1 1 d . . .
H2A H 0.6853 -0.1844 0.3003 0.015 Uiso 1 1 calc R . .
H2B H 0.5465 -0.3418 0.3231 0.015 Uiso 1 1 calc R . .
C3 C 0.772(4) -0.3875(19) 0.2157(6) 0.010(4) Uiso 1 1 d . . .
C4 C 0.521(4) -0.322(2) 0.1360(6) 0.012(4) Uani 1 1 d . . .
C5 C 0.567(5) -0.106(2) 0.0614(9) 0.017(4) Uani 1 1 d U . .
H5A H 0.6436 -0.0424 0.0900 0.021 Uiso 1 1 calc R . .
H5B H 0.7222 -0.1625 0.0448 0.021 Uiso 1 1 calc R . .
C6 C 0.428(5) 0.001(2) 0.0232(7) 0.015(4) Uani 1 1 d U . .

loop_
_atom_site_aniso_label
_atom_site_aniso_U_11
_atom_site_aniso_U_22
_atom_site_aniso_U_33
_atom_site_aniso_U_23
_atom_site_aniso_U_13
_atom_site_aniso_U_12
Cd1 0.0286(8) 0.0103(6) 0.0074(5) 0.0040(6) 0.0003(7) 0.0038(7)
S1 0.033(4) 0.032(3) 0.014(3) -0.006(2) -0.007(3) 0.011(3)
S2 0.034(4) 0.034(3) 0.011(2) -0.005(2) -0.005(2) 0.010(3)
S3 0.022(3) 0.029(3) 0.024(2) 0.007(2) -0.012(3) -0.004(3)
O1 0.004(5) 0.006(4) 0.012(4) 0.004(3) -0.004(4) 0.001(4)
O2 0.020(12) 0.044(9) 0.029(7) 0.001(7) -0.009(6) -0.001(8)
O3 0.027(5) 0.027(5) 0.029(5) 0.004(4) -0.007(4) -0.003(4)
O4 0.023(5) 0.013(5) 0.025(4) 0.000(4) -0.005(4) 0.000(4)
N1 0.016(6) 0.019(5) 0.014(5) 0.002(4) 0.002(4) 0.002(4)
N2 0.025(6) 0.025(5) 0.024(5) -0.005(4) -0.003(4) -0.001(4)
C1 0.012(6) 0.013(5) 0.010(5) 0.001(4) 0.000(4) -0.001(4)
C4 0.008(12) 0.018(11) 0.009(8) 0.003(7) -0.002(8) -0.005(9)
C5 0.018(6) 0.011(5) 0.023(5) -0.001(4) -0.004(5) -0.012(4)
C6 0.015(6) 0.014(6) 0.015(5) 0.004(4) 0.003(4) 0.002(4)

loop_
_atom_type_symbol
_atom_type_description
_atom_type_scat_dispersion_real
_atom_type_scat_dispersion_imag
_atom_type_scat_source
C C 0.0033 0.0016 'International Tables Vol C Tables 4.2.6.8 and 6.1.1.4'
H H 0.0000 0.0000 'International Tables Vol C Tables 4.2.6.8 and 6.1.1.4'
N N 0.0061 0.0033 'International Tables Vol C Tables 4.2.6.8 and 6.1.1.4'
O O 0.0106 0.0060 'International Tables Vol C Tables 4.2.6.8 and 6.1.1.4'
S S 0.1246 0.1234 'International Tables Vol C Tables 4.2.6.8 and 6.1.1.4'
Cd Cd -0.8075 1.2024 'International Tables Vol C Tables 4.2.6.8 and 6.1.1.4'

loop_
_geom_angle_atom_site_label_1
_geom_angle_atom_site_label_2
_geom_angle_atom_site_label_3
_geom_angle
_geom_angle_site_symmetry_1
_geom_angle_site_symmetry_3
_geom_angle_publ_flag
O1 Cd1 O3 153.3(6) 2_654 . ?
O1 Cd1 O4 94.2(4) 2_654 4_455 ?
O3 Cd1 O4 101.8(5) . 4_455 ?
O1 Cd1 O2 91.6(5) 2_654 2_554 ?
O3 Cd1 O2 111.4(6) . 2_554 ?
O4 Cd1 O2 82.6(5) 4_455 2_554 ?
O1 Cd1 N2 84.0(5) 2_654 4_445 ?
O3 Cd1 N2 87.6(5) . 4_445 ?
O4 Cd1 N2 160.6(6) 4_455 4_445 ?
O2 Cd1 N2 78.1(6) 2_554 4_445 ?
O1 Cd1 O4 108.9(4) 2_654 . ?
O3 Cd1 O4 54.4(5) . . ?
O4 Cd1 O4 79.9(4) 4_455 . ?
O2 Cd1 O4 153.8(5) 2_554 . ?
N2 Cd1 O4 119.1(6) 4_445 . ?
C3 S1 C2 99.9(9) . . ?
C3 S2 C4 89.7(9) . . ?
C4 S3 C5 95.6(10) . . ?
C1 O1 Cd1 103.2(11) . 2_655 ?
C1 O2 Cd1 139.0(14) . 2 ?
C6 O3 Cd1 99.1(12) . . ?
C6 O4 Cd1 132.7(12) . 4 ?
C6 O4 Cd1 87.4(12) . . ?
Cd1 O4 Cd1 125.1(6) 4 . ?
C3 N1 N2 108.7(16) . . ?
C4 N2 N1 116.6(15) . . ?
C4 N2 Cd1 126.8(14) . 4_545 ?
N1 N2 Cd1 115.0(11) . 4_545 ?
O1 C1 O2 125.3(18) . . ?
O1 C1 C2 119.9(16) . . ?
O2 C1 C2 114.6(17) . . ?
C1 C2 S1 107.0(14) . . ?
N1 C3 S2 114.3(13) . . ?
N1 C3 S1 117.1(14) . . ?
S2 C3 S1 128.2(10) . . ?
N2 C4 S3 125.0(14) . . ?
N2 C4 S2 110.5(14) . . ?
S3 C4 S2 124.4(12) . . ?
C6 C5 S3 109.8(15) . . ?
O4 C6 O3 118.9(17) . . ?
O4 C6 C5 119.7(19) . . ?
O3 C6 C5 121.0(17) . . ?

loop_
_geom_bond_atom_site_label_1
_geom_bond_atom_site_label_2
_geom_bond_distance
_geom_bond_site_symmetry_2
_geom_bond_publ_flag
Cd1 O1 2.254(11) 2_654 ?
Cd1 O3 2.256(13) . ?
Cd1 O4 2.292(14) 4_455 ?
Cd1 O2 2.300(15) 2_554 ?
Cd1 N2 2.478(16) 4_445 ?
Cd1 O4 2.539(14) . ?
S1 C3 1.740(18) . ?
S1 C2 1.817(19) . ?
S2 C3 1.708(19) . ?
S2 C4 1.722(18) . ?
S3 C4 1.707(19) . ?
S3 C5 1.837(19) . ?
O1 C1 1.21(2) . ?
O1 Cd1 2.254(11) 2_655 ?
O2 C1 1.24(2) . ?
O2 Cd1 2.300(15) 2 ?
O3 C6 1.31(3) . ?
O4 C6 1.25(2) . ?
O4 Cd1 2.292(14) 4 ?
N1 C3 1.34(2) . ?
N1 N2 1.40(2) . ?
N2 C4 1.31(3) . ?
N2 Cd1 2.478(16) 4_545 ?
C1 C2 1.57(2) . ?
C5 C6 1.47(3) . ?
